data_7103333
loop_
_publ_author_name
'Fischer, Felix Raoul'
'Schweizer, W Bernd'
'Diederich, Fran\,cois'

_publ_section_title
;
 Substituent effects on the aromatic edge-to-face interaction.
;
_journal_issue 34
_journal_name_full 'Chemical communications (Cambridge, England)'
_journal_page_first 4031
_journal_page_last 4033
_journal_paper_doi 10.1039/b809058k
_journal_year 2008
_chemical_compound_source 'Diederich laboratory'
_chemical_formula_moiety 'C32 H26 F3 N3 O3 '
_chemical_formula_sum 'C32 H26 F3 N3 O3'
_chemical_formula_weight 557.572
_chemical_name_systematic
;
?
;
_space_group_IT_number 14
_symmetry_cell_setting monoclinic
_symmetry_space_group_name_Hall '-P 2yn'
_symmetry_space_group_name_H-M 'P 1 21/n 1'
_atom_sites_solution_primary direct
_atom_sites_solution_secondary difmap
_cell_angle_alpha 90.00
_cell_angle_beta 97.4946(12)
_cell_angle_gamma 90.00
_cell_formula_units_Z 4
_cell_length_a 10.3299(3)
_cell_length_b 12.4818(4)
_cell_length_c 20.5365(7)
_cell_measurement_reflns_used 15319
_cell_measurement_temperature 223
_cell_measurement_theta_max 27.485
_cell_measurement_theta_min 2.753
_cell_volume 2625.27(14)
_computing_cell_refinement 'HKL Scalepack (Otwinowski & Minor 1997)'
_computing_data_collection KappaCCD
_computing_data_reduction 'Denzo and Scalepak (Otwinowski & Minor, 1997)'
_computing_structure_refinement 'SHELXL-97 (Sheldrick, 1997)'
_computing_structure_solution 'SIR97(Altomare et al., J. Appl. Cryst.,1999)'
_diffrn_measured_fraction_theta_full 0.983
_diffrn_measured_fraction_theta_max 0.983
_diffrn_measurement_device KappaCCD
_diffrn_measurement_method CCD
_diffrn_orient_matrix_type X=UH
_diffrn_orient_matrix_UB_11 0.01623
_diffrn_orient_matrix_UB_12 0.09573
_diffrn_orient_matrix_UB_13 0.01032
_diffrn_orient_matrix_UB_21 -0.00187
_diffrn_orient_matrix_UB_22 0.00890
_diffrn_orient_matrix_UB_23 -0.07960
_diffrn_orient_matrix_UB_31 -0.04694
_diffrn_orient_matrix_UB_32 0.01420
_diffrn_orient_matrix_UB_33 0.00269
_diffrn_radiation_source 'fine-focus sealed tube'
_diffrn_radiation_type ' MoK\a'
_diffrn_radiation_wavelength_id all
_diffrn_reflns_limit_h_max 13
_diffrn_reflns_limit_h_min -13
_diffrn_reflns_limit_k_max 16
_diffrn_reflns_limit_k_min -11
_diffrn_reflns_limit_l_max 25
_diffrn_reflns_limit_l_min -26
_diffrn_reflns_number 9643
_diffrn_reflns_theta_full 27.45
_diffrn_reflns_theta_max 27.45
_diffrn_reflns_theta_min 2.85
_exptl_absorpt_coefficient_mu 0.106
_exptl_absorpt_correction_type none
_exptl_crystal_colour Colourless
_exptl_crystal_density_diffrn 1.411
_exptl_crystal_density_method 'not measured'
_exptl_crystal_description Cube
_exptl_crystal_F_000 1160.0
_exptl_crystal_size_max .2
_exptl_crystal_size_mid .18
_exptl_crystal_size_min .08
_refine_diff_density_max 0.196
_refine_diff_density_min -0.275
_refine_diff_density_rms 0.054
_refine_ls_extinction_method none
_refine_ls_goodness_of_fit_ref 0.992
_refine_ls_hydrogen_treatment refall
_refine_ls_matrix_type full
_refine_ls_number_parameters 474
_refine_ls_number_reflns 5891
_refine_ls_number_restraints 0
_refine_ls_restrained_S_all 0.992
_refine_ls_R_factor_all 0.0980
_refine_ls_R_factor_gt 0.0568
_refine_ls_shift/su_max 0.005
_refine_ls_shift/su_mean 0.001
_refine_ls_structure_factor_coef Fsqd
_refine_ls_weighting_details 'calc w=1/[\s^2^(Fo^2^)+ (0.1000P)^2^+0.0000P] where P=(Fo^2^+2Fc^2^)/3'
_refine_ls_weighting_scheme calc
_refine_ls_wR_factor_gt 0.1440
_refine_ls_wR_factor_ref 0.1730
_reflns_number_gt 3839
_reflns_number_total 5891
_reflns_threshold_expression >2sigma(I)
_cod_data_source_file b809058k.txt
_cod_data_source_block 1
_cod_depositor_comments
;
The following automatic conversions were performed:
'_symmetry_cell_setting' value 'Monoclinic' changed to 'monoclinic'
according to '/home/saulius/struct/CIF-dictionaries/cif_core.dic'
dictionary named 'cif_core.dic' version 2.4.1 from 2010-06-29.

Automatic conversion script
Id: cif_fix_enum 1527 2010-12-29 10:47:43Z saulius 
;
_cod_original_sg_symbol_H-M 'P 21/n '
_cod_original_formula_sum 'C32 H26 F3 N3 O3 '
_cod_database_code 7103333

loop_
_symmetry_equiv_pos_as_xyz
+X,+Y,+Z
-X,-Y,-Z
'-X+ 1/2,+Y+ 1/2,-Z+ 1/2'
'+X+ 1/2,-Y+ 1/2,+Z+ 1/2'

loop_
_atom_site_label
_atom_site_type_symbol
_atom_site_fract_x
_atom_site_fract_y
_atom_site_fract_z
_atom_site_U_iso_or_equiv
_atom_site_adp_type
_atom_site_occupancy
_atom_site_symmetry_multiplicity
_atom_site_calc_flag
_atom_site_refinement_flags
_atom_site_disorder_assembly
_atom_site_disorder_group
F39 F -0.15885(16) 0.11174(15) 1.10493(7) 0.0627(5) Uani 1 1 d . . .
F40 F -0.25094(19) 0.25978(14) 1.07398(8) 0.0679(5) Uani 1 1 d . . .
F41 F -0.36530(16) 0.11776(15) 1.07713(8) 0.0635(5) Uani 1 1 d . . .
O20 O -0.0180(2) 0.42242(17) 1.06766(10) 0.0657(6) Uani 1 1 d . . .
O30 O -0.1794(2) -0.09931(15) 0.81064(9) 0.0564(5) Uani 1 1 d . . .
O31 O -0.18929(17) 0.07877(13) 0.79677(8) 0.0442(4) Uani 1 1 d . . .
N5 N 0.24193(18) 0.34840(16) 0.80718(9) 0.0344(4) Uani 1 1 d . . .
N13 N 0.36202(17) 0.20330(16) 0.86627(9) 0.0346(4) Uani 1 1 d . . .
N18 N 0.10935(19) 0.27505(17) 1.08997(10) 0.0388(5) Uani 1 1 d . . .
C1 C -0.0151(2) 0.12267(17) 0.70390(10) 0.0311(5) Uani 1 1 d . . .
C2 C -0.0420(2) 0.23263(18) 0.70041(11) 0.0358(5) Uani 1 1 d . . .
C3 C 0.0432(2) 0.30473(18) 0.73408(11) 0.0354(5) Uani 1 1 d . . .
C4 C 0.1561(2) 0.26975(17) 0.77313(10) 0.0298(5) Uani 1 1 d . . .
C6 C 0.1913(2) 0.39042(19) 0.86598(11) 0.0361(5) Uani 1 1 d . . .
C7 C 0.2095(2) 0.31215(18) 0.92269(10) 0.0316(5) Uani 1 1 d . . .
C8 C 0.1475(2) 0.33110(18) 0.97819(11) 0.0333(5) Uani 1 1 d . . .
C9 C 0.1636(2) 0.25970(18) 1.03072(10) 0.0330(5) Uani 1 1 d . . .
C10 C 0.2377(2) 0.16699(19) 1.02660(11) 0.0356(5) Uani 1 1 d . . .
C11 C 0.3002(2) 0.14864(19) 0.97205(11) 0.0351(5) Uani 1 1 d . . .
C12 C 0.2885(2) 0.22224(18) 0.92025(10) 0.0320(5) Uani 1 1 d . . .
C14 C 0.3027(2) 0.11939(19) 0.82098(11) 0.0342(5) Uani 1 1 d . . .
C15 C 0.1837(2) 0.16051(17) 0.77736(10) 0.0304(5) Uani 1 1 d . . .
C16 C 0.0975(2) 0.08836(18) 0.74217(11) 0.0313(5) Uani 1 1 d . . .
C17 C 0.3704(2) 0.3016(2) 0.82827(12) 0.0379(5) Uani 1 1 d . . .
C19 C 0.0282(2) 0.3544(2) 1.10578(12) 0.0433(6) Uani 1 1 d . . .
C21 C 0.0011(4) 0.3507(3) 1.17623(15) 0.0557(7) Uani 1 1 d . . .
C22 C -0.1069(2) 0.04276(17) 0.66818(11) 0.0311(5) Uani 1 1 d . . .
C23 C -0.1173(2) 0.03468(17) 0.59951(11) 0.0333(5) Uani 1 1 d . . .
C24 C -0.2016(2) -0.0416(2) 0.56770(12) 0.0412(6) Uani 1 1 d . . .
C25 C -0.2715(3) -0.1114(2) 0.60231(14) 0.0453(6) Uani 1 1 d . . .
C26 C -0.2581(2) -0.1068(2) 0.66962(13) 0.0410(5) Uani 1 1 d . . .
C27 C -0.1786(2) -0.02800(18) 0.70272(11) 0.0354(5) Uani 1 1 d . . .
C28 C -0.0369(3) 0.1042(2) 0.56081(13) 0.0424(6) Uani 1 1 d . . .
C29 C -0.1790(2) -0.02335(19) 0.77488(11) 0.0364(5) Uani 1 1 d . . .
C32 C -0.2020(2) 0.09272(18) 0.86361(11) 0.0360(5) Uani 1 1 d . . .
C33 C -0.0939(2) 0.0935(2) 0.91024(13) 0.0414(6) Uani 1 1 d . . .
C34 C -0.1104(2) 0.1122(2) 0.97502(12) 0.0395(5) Uani 1 1 d . . .
C35 C -0.2337(2) 0.13122(18) 0.99199(11) 0.0353(5) Uani 1 1 d . . .
C36 C -0.3417(2) 0.1317(2) 0.94386(12) 0.0420(6) Uani 1 1 d . . .
C37 C -0.3255(2) 0.1119(2) 0.87940(13) 0.0443(6) Uani 1 1 d . . .
C38 C -0.2519(3) 0.1545(2) 1.06160(13) 0.0455(6) Uani 1 1 d . . .
H8 H 0.094(2) 0.398(2) 0.9799(12) 0.037(6) Uiso 1 1 d . . .
H34 H -0.038(2) 0.115(2) 1.0084(13) 0.041(7) Uiso 1 1 d . . .
H10 H 0.249(2) 0.116(2) 1.0632(13) 0.037(6) Uiso 1 1 d . . .
H2 H -0.123(3) 0.258(2) 0.6743(13) 0.045(7) Uiso 1 1 d . . .
H17A H 0.424(2) 0.354(2) 0.8559(12) 0.041(7) Uiso 1 1 d . . .
H24 H -0.210(3) -0.048(3) 0.5211(15) 0.057(8) Uiso 1 1 d . . .
H16 H 0.113(2) 0.014(2) 0.7468(12) 0.040(6) Uiso 1 1 d . . .
H6A H 0.235(3) 0.458(2) 0.8773(14) 0.052(8) Uiso 1 1 d . . .
H14A H 0.367(3) 0.093(2) 0.7935(14) 0.046(7) Uiso 1 1 d . . .
H3 H 0.024(2) 0.383(2) 0.7324(12) 0.037(6) Uiso 1 1 d . . .
H17B H 0.413(2) 0.284(2) 0.7893(13) 0.041(7) Uiso 1 1 d . . .
H6B H 0.095(3) 0.408(2) 0.8561(13) 0.047(7) Uiso 1 1 d . . .
H11 H 0.354(2) 0.084(2) 0.9702(12) 0.042(7) Uiso 1 1 d . . .
H33 H -0.014(3) 0.080(2) 0.8963(14) 0.051(8) Uiso 1 1 d . . .
H18 H 0.132(3) 0.227(2) 1.1182(15) 0.052(8) Uiso 1 1 d . . .
H25 H -0.326(3) -0.162(2) 0.5772(14) 0.055(8) Uiso 1 1 d . . .
H14B H 0.279(3) 0.059(2) 0.8460(13) 0.047(7) Uiso 1 1 d . . .
H36 H -0.427(3) 0.149(2) 0.9557(13) 0.053(8) Uiso 1 1 d . . .
H26 H -0.309(3) -0.156(2) 0.6947(14) 0.055(8) Uiso 1 1 d . . .
H37 H -0.398(3) 0.117(2) 0.8467(13) 0.046(7) Uiso 1 1 d . . .
H28A H -0.050(3) 0.088(3) 0.5146(17) 0.065(9) Uiso 1 1 d . . .
H28B H 0.055(3) 0.094(3) 0.5726(16) 0.069(9) Uiso 1 1 d . . .
H28C H -0.049(3) 0.179(3) 0.5659(17) 0.076(10) Uiso 1 1 d . . .
H21A H 0.044(4) 0.290(3) 1.200(2) 0.093(12) Uiso 1 1 d . . .
H21B H -0.088(5) 0.347(4) 1.177(2) 0.108(14) Uiso 1 1 d . . .
H21C H 0.029(5) 0.413(4) 1.196(3) 0.130(18) Uiso 1 1 d . . .

loop_
_atom_site_aniso_label
_atom_site_aniso_U_11
_atom_site_aniso_U_22
_atom_site_aniso_U_33
_atom_site_aniso_U_23
_atom_site_aniso_U_13
_atom_site_aniso_U_12
F39 0.0700(11) 0.0779(12) 0.0380(9) 0.0044(8) -0.0009(7) 0.0122(9)
F40 0.0994(14) 0.0469(10) 0.0583(11) -0.0145(8) 0.0133(9) 0.0029(9)
F41 0.0629(10) 0.0825(13) 0.0499(10) -0.0063(8) 0.0257(7) -0.0068(9)
O20 0.0911(15) 0.0569(13) 0.0561(12) 0.0184(10) 0.0358(11) 0.0286(11)
O30 0.0912(15) 0.0370(10) 0.0402(10) 0.0078(8) 0.0051(9) -0.0055(9)
O31 0.0622(11) 0.0368(9) 0.0356(9) 0.0032(7) 0.0140(7) 0.0025(8)
N5 0.0404(10) 0.0380(10) 0.0258(9) -0.0009(8) 0.0082(7) -0.0083(8)
N13 0.0304(9) 0.0423(11) 0.0308(10) -0.0039(8) 0.0031(7) -0.0027(8)
N18 0.0458(11) 0.0399(11) 0.0320(11) 0.0039(9) 0.0102(8) 0.0021(9)
C1 0.0345(11) 0.0313(11) 0.0279(11) -0.0002(9) 0.0050(8) -0.0017(9)
C2 0.0392(12) 0.0329(12) 0.0341(12) 0.0031(10) 0.0002(9) 0.0044(9)
C3 0.0435(12) 0.0283(11) 0.0342(12) 0.0003(9) 0.0047(9) 0.0012(9)
C4 0.0361(11) 0.0301(11) 0.0240(10) 0.0005(8) 0.0066(8) -0.0020(8)
C6 0.0472(13) 0.0323(12) 0.0293(12) -0.0007(9) 0.0066(9) -0.0040(10)
C7 0.0314(10) 0.0346(12) 0.0284(11) -0.0013(9) 0.0021(8) -0.0042(9)
C8 0.0352(11) 0.0321(12) 0.0326(12) -0.0038(9) 0.0042(8) -0.0028(9)
C9 0.0341(11) 0.0375(12) 0.0276(11) -0.0020(9) 0.0046(8) -0.0050(9)
C10 0.0389(12) 0.0369(12) 0.0307(12) 0.0037(10) 0.0032(9) -0.0033(9)
C11 0.0342(11) 0.0340(12) 0.0366(12) 0.0003(10) 0.0031(9) 0.0009(9)
C12 0.0298(10) 0.0356(12) 0.0299(11) -0.0048(9) 0.0020(8) -0.0050(8)
C14 0.0345(11) 0.0365(12) 0.0312(12) -0.0038(10) 0.0026(9) 0.0049(9)
C15 0.0326(10) 0.0328(11) 0.0262(11) -0.0011(9) 0.0055(8) 0.0014(8)
C16 0.0349(11) 0.0302(12) 0.0292(11) 0.0011(9) 0.0054(8) 0.0024(9)
C17 0.0356(12) 0.0448(14) 0.0340(13) -0.0021(11) 0.0070(9) -0.0091(10)
C19 0.0521(14) 0.0414(14) 0.0394(14) 0.0046(11) 0.0168(11) 0.0012(11)
C21 0.071(2) 0.062(2) 0.0384(15) 0.0007(14) 0.0210(14) 0.0058(16)
C22 0.0324(11) 0.0275(11) 0.0329(11) -0.0005(9) 0.0018(8) 0.0042(8)
C23 0.0359(11) 0.0303(11) 0.0329(12) -0.0011(9) 0.0018(8) 0.0046(9)
C24 0.0479(13) 0.0404(14) 0.0330(13) -0.0055(10) -0.0032(10) 0.0041(11)
C25 0.0469(14) 0.0378(13) 0.0488(15) -0.0087(12) -0.0027(11) -0.0045(11)
C26 0.0439(13) 0.0354(12) 0.0437(14) -0.0023(11) 0.0052(10) -0.0052(10)
C27 0.0373(11) 0.0321(12) 0.0361(12) 0.0009(10) 0.0027(9) 0.0019(9)
C28 0.0459(14) 0.0451(15) 0.0370(14) 0.0023(11) 0.0082(10) 0.0019(11)
C29 0.0380(12) 0.0339(12) 0.0365(12) 0.0024(10) 0.0022(9) -0.0029(9)
C32 0.0436(12) 0.0319(12) 0.0331(12) 0.0038(9) 0.0077(9) -0.0005(9)
C33 0.0314(12) 0.0462(14) 0.0480(14) 0.0012(11) 0.0110(10) 0.0025(10)
C34 0.0323(11) 0.0434(13) 0.0409(13) 0.0001(11) -0.0027(9) -0.0007(10)
C35 0.0376(11) 0.0325(12) 0.0360(12) 0.0029(10) 0.0056(9) 0.0008(9)
C36 0.0302(11) 0.0541(15) 0.0426(14) 0.0027(12) 0.0080(9) 0.0043(10)
C37 0.0352(12) 0.0565(16) 0.0396(14) 0.0007(12) -0.0011(10) 0.0019(11)
C38 0.0502(14) 0.0437(14) 0.0429(14) -0.0025(12) 0.0070(11) 0.0018(11)

loop_
_atom_type_symbol
_atom_type_description
_atom_type_scat_dispersion_real
_atom_type_scat_dispersion_imag
_atom_type_scat_source
C C 0.0033 0.0016 'International Tables Vol C Tables 4.2.6.8 and 6.1.1.4'
H H 0.0000 0.0000 'International Tables Vol C Tables 4.2.6.8 and 6.1.1.4'
F F 0.0171 0.0103 'International Tables Vol C Tables 4.2.6.8 and 6.1.1.4'
N N 0.0061 0.0033 'International Tables Vol C Tables 4.2.6.8 and 6.1.1.4'
O O 0.0106 0.0060 'International Tables Vol C Tables 4.2.6.8 and 6.1.1.4'

loop_
_diffrn_radiation_wavelength
0.71073

loop_
_geom_angle_atom_site_label_1
_geom_angle_atom_site_label_2
_geom_angle_atom_site_label_3
_geom_angle
_geom_angle_site_symmetry_1
_geom_angle_site_symmetry_3
_geom_angle_publ_flag
C29 O31 C32 117.37(18) . . ?
C4 N5 C17 110.38(18) . . ?
C4 N5 C6 112.25(17) . . ?
C17 N5 C6 107.74(18) . . ?
C12 N13 C17 110.28(18) . . ?
C12 N13 C14 112.51(17) . . ?
C17 N13 C14 107.86(18) . . ?
C19 N18 C9 128.8(2) . . ?
C16 C1 C2 118.6(2) . . ?
C16 C1 C22 120.18(19) . . ?
C2 C1 C22 121.21(19) . . ?
C3 C2 C1 120.3(2) . . ?
C2 C3 C4 120.9(2) . . ?
C15 C4 C3 119.36(19) . . ?
C15 C4 N5 121.91(19) . . ?
C3 C4 N5 118.72(19) . . ?
N5 C6 C7 112.29(19) . . ?
C12 C7 C8 119.9(2) . . ?
C12 C7 C6 120.49(19) . . ?
C8 C7 C6 119.6(2) . . ?
C9 C8 C7 120.1(2) . . ?
C8 C9 C10 119.6(2) . . ?
C8 C9 N18 123.9(2) . . ?
C10 C9 N18 116.4(2) . . ?
C11 C10 C9 120.3(2) . . ?
C10 C11 C12 120.3(2) . . ?
C7 C12 C11 119.7(2) . . ?
C7 C12 N13 121.96(19) . . ?
C11 C12 N13 118.4(2) . . ?
N13 C14 C15 111.70(18) . . ?
C4 C15 C16 119.11(19) . . ?
C4 C15 C14 120.82(19) . . ?
C16 C15 C14 120.0(2) . . ?
C1 C16 C15 121.7(2) . . ?
N13 C17 N5 112.24(18) . . ?
O20 C19 N18 123.9(2) . . ?
O20 C19 C21 122.3(2) . . ?
N18 C19 C21 113.8(2) . . ?
C27 C22 C23 119.1(2) . . ?
C27 C22 C1 120.9(2) . . ?
C23 C22 C1 119.95(19) . . ?
C24 C23 C22 118.7(2) . . ?
C24 C23 C28 120.2(2) . . ?
C22 C23 C28 121.1(2) . . ?
C25 C24 C23 121.6(2) . . ?
C26 C25 C24 120.0(2) . . ?
C25 C26 C27 119.7(2) . . ?
C26 C27 C22 120.8(2) . . ?
C26 C27 C29 115.8(2) . . ?
C22 C27 C29 123.4(2) . . ?
O30 C29 O31 122.1(2) . . ?
O30 C29 C27 125.5(2) . . ?
O31 C29 C27 112.16(19) . . ?
C33 C32 C37 121.9(2) . . ?
C33 C32 O31 120.7(2) . . ?
C37 C32 O31 117.3(2) . . ?
C32 C33 C34 118.7(2) . . ?
C33 C34 C35 120.3(2) . . ?
C34 C35 C36 120.1(2) . . ?
C34 C35 C38 120.6(2) . . ?
C36 C35 C38 119.3(2) . . ?
C37 C36 C35 119.7(2) . . ?
C32 C37 C36 119.3(2) . . ?
F39 C38 F41 106.4(2) . . ?
F39 C38 F40 106.2(2) . . ?
F41 C38 F40 106.0(2) . . ?
F39 C38 C35 113.0(2) . . ?
F41 C38 C35 112.7(2) . . ?
F40 C38 C35 112.0(2) . . ?
C19 N18 H18 118(2) . . ?
C9 N18 H18 113(2) . . ?
C3 C2 H2 120.5(16) . . ?
C1 C2 H2 119.2(16) . . ?
C2 C3 H3 120.7(14) . . ?
C4 C3 H3 118.4(14) . . ?
N5 C6 H6A 107.5(16) . . ?
C7 C6 H6A 111.7(17) . . ?
N5 C6 H6B 110.9(15) . . ?
C7 C6 H6B 108.4(15) . . ?
H6A C6 H6B 106(2) . . ?
C9 C8 H8 121.0(14) . . ?
C7 C8 H8 118.9(14) . . ?
C11 C10 H10 119.5(15) . . ?
C9 C10 H10 120.2(15) . . ?
C10 C11 H11 119.5(15) . . ?
C12 C11 H11 120.2(15) . . ?
N13 C14 H14A 109.9(16) . . ?
C15 C14 H14A 109.2(16) . . ?
N13 C14 H14B 109.6(16) . . ?
C15 C14 H14B 109.8(16) . . ?
H14A C14 H14B 106(2) . . ?
C1 C16 H16 118.5(16) . . ?
C15 C16 H16 119.7(16) . . ?
N13 C17 H17A 108.6(15) . . ?
N5 C17 H17A 108.8(15) . . ?
N13 C17 H17B 108.2(15) . . ?
N5 C17 H17B 109.4(14) . . ?
H17A C17 H17B 110(2) . . ?
C19 C21 H21A 112(2) . . ?
C19 C21 H21B 110(3) . . ?
H21A C21 H21B 110(4) . . ?
C19 C21 H21C 108(3) . . ?
H21A C21 H21C 110(4) . . ?
H21B C21 H21C 107(4) . . ?
C25 C24 H24 118.3(19) . . ?
C23 C24 H24 120.0(19) . . ?
C26 C25 H25 123.4(18) . . ?
C24 C25 H25 116.6(18) . . ?
C25 C26 H26 120.5(17) . . ?
C27 C26 H26 119.8(17) . . ?
C23 C28 H28A 112.4(19) . . ?
C23 C28 H28B 112.6(19) . . ?
H28A C28 H28B 103(3) . . ?
C23 C28 H28C 115(2) . . ?
H28A C28 H28C 108(3) . . ?
H28B C28 H28C 104(3) . . ?
C32 C33 H33 117.5(17) . . ?
C34 C33 H33 123.8(17) . . ?
C33 C34 H34 121.3(15) . . ?
C35 C34 H34 118.5(15) . . ?
C37 C36 H36 120.6(16) . . ?
C35 C36 H36 119.6(16) . . ?
C32 C37 H37 121.2(16) . . ?
C36 C37 H37 119.3(16) . . ?

loop_
_geom_bond_atom_site_label_1
_geom_bond_atom_site_label_2
_geom_bond_distance
_geom_bond_site_symmetry_2
_geom_bond_publ_flag
F39 C38 1.333(3) . ?
F40 C38 1.338(3) . ?
F41 C38 1.335(3) . ?
O20 C19 1.210(3) . ?
O30 C29 1.200(3) . ?
O31 C29 1.360(3) . ?
O31 C32 1.407(3) . ?
N5 C4 1.441(3) . ?
N5 C17 1.463(3) . ?
N5 C6 1.473(3) . ?
N13 C12 1.443(3) . ?
N13 C17 1.462(3) . ?
N13 C14 1.479(3) . ?
N18 C19 1.364(3) . ?
N18 C9 1.417(3) . ?
C1 C16 1.384(3) . ?
C1 C2 1.400(3) . ?
C1 C22 1.500(3) . ?
C2 C3 1.380(3) . ?
C3 C4 1.397(3) . ?
C4 C15 1.393(3) . ?
C6 C7 1.513(3) . ?
C7 C12 1.392(3) . ?
C7 C8 1.399(3) . ?
C8 C9 1.392(3) . ?
C9 C10 1.396(3) . ?
C10 C11 1.382(3) . ?
C11 C12 1.399(3) . ?
C14 C15 1.514(3) . ?
C15 C16 1.399(3) . ?
C19 C21 1.510(4) . ?
C22 C27 1.403(3) . ?
C22 C23 1.404(3) . ?
C23 C24 1.395(3) . ?
C23 C28 1.499(3) . ?
C24 C25 1.385(4) . ?
C25 C26 1.372(4) . ?
C26 C27 1.399(3) . ?
C27 C29 1.484(3) . ?
C32 C33 1.373(3) . ?
C32 C37 1.377(3) . ?
C33 C34 1.383(4) . ?
C34 C35 1.384(3) . ?
C35 C36 1.391(3) . ?
C35 C38 1.494(3) . ?
C36 C37 1.378(3) . ?
N18 H18 0.84(3) . ?
C2 H2 0.99(3) . ?
C3 H3 0.99(3) . ?
C6 H6A 0.97(3) . ?
C6 H6B 1.01(3) . ?
C8 H8 1.00(3) . ?
C10 H10 0.98(3) . ?
C11 H11 0.99(3) . ?
C14 H14A 0.98(3) . ?
C14 H14B 0.96(3) . ?
C16 H16 0.94(3) . ?
C17 H17A 0.99(3) . ?
C17 H17B 0.99(3) . ?
C21 H21A 0.97(4) . ?
C21 H21B 0.92(5) . ?
C21 H21C 0.90(6) . ?
C24 H24 0.95(3) . ?
C25 H25 0.95(3) . ?
C26 H26 0.99(3) . ?
C28 H28A 0.96(3) . ?
C28 H28B 0.96(3) . ?
C28 H28C 0.95(4) . ?
C33 H33 0.92(3) . ?
C34 H34 0.95(3) . ?
C36 H36 0.97(3) . ?
C37 H37 0.94(3) . ?

loop_
_geom_torsion_atom_site_label_1
_geom_torsion_atom_site_label_2
_geom_torsion_atom_site_label_3
_geom_torsion_atom_site_label_4
_geom_torsion
_geom_torsion_site_symmetry_1
_geom_torsion_site_symmetry_2
_geom_torsion_site_symmetry_3
_geom_torsion_site_symmetry_4
_geom_torsion_publ_flag
C16 C1 C2 C3 0.6(3) . . . . ?
C22 C1 C2 C3 179.4(2) . . . . ?
C1 C2 C3 C4 -1.2(3) . . . . ?
C2 C3 C4 C15 0.8(3) . . . . ?
C2 C3 C4 N5 179.88(19) . . . . ?
C17 N5 C4 C15 16.3(3) . . . . ?
C6 N5 C4 C15 -103.9(2) . . . . ?
C17 N5 C4 C3 -162.71(19) . . . . ?
C6 N5 C4 C3 77.1(2) . . . . ?
C4 N5 C6 C7 76.3(2) . . . . ?
C17 N5 C6 C7 -45.5(2) . . . . ?
N5 C6 C7 C12 11.6(3) . . . . ?
N5 C6 C7 C8 -169.04(19) . . . . ?
C12 C7 C8 C9 -0.6(3) . . . . ?
C6 C7 C8 C9 -179.9(2) . . . . ?
C7 C8 C9 C10 -2.6(3) . . . . ?
C7 C8 C9 N18 177.0(2) . . . . ?
C19 N18 C9 C8 4.3(4) . . . . ?
C19 N18 C9 C10 -176.1(2) . . . . ?
C8 C9 C10 C11 3.2(3) . . . . ?
N18 C9 C10 C11 -176.4(2) . . . . ?
C9 C10 C11 C12 -0.6(3) . . . . ?
C8 C7 C12 C11 3.1(3) . . . . ?
C6 C7 C12 C11 -177.6(2) . . . . ?
C8 C7 C12 N13 -175.43(18) . . . . ?
C6 C7 C12 N13 3.9(3) . . . . ?
C10 C11 C12 C7 -2.5(3) . . . . ?
C10 C11 C12 N13 176.07(19) . . . . ?
C17 N13 C12 C7 16.1(3) . . . . ?
C14 N13 C12 C7 -104.3(2) . . . . ?
C17 N13 C12 C11 -162.42(19) . . . . ?
C14 N13 C12 C11 77.1(2) . . . . ?
C12 N13 C14 C15 75.8(2) . . . . ?
C17 N13 C14 C15 -46.1(2) . . . . ?
C3 C4 C15 C16 0.2(3) . . . . ?
N5 C4 C15 C16 -178.88(18) . . . . ?
C3 C4 C15 C14 -177.94(19) . . . . ?
N5 C4 C15 C14 3.0(3) . . . . ?
N13 C14 C15 C4 12.6(3) . . . . ?
N13 C14 C15 C16 -165.47(19) . . . . ?
C2 C1 C16 C15 0.4(3) . . . . ?
C22 C1 C16 C15 -178.47(19) . . . . ?
C4 C15 C16 C1 -0.7(3) . . . . ?
C14 C15 C16 C1 177.4(2) . . . . ?
C12 N13 C17 N5 -53.4(2) . . . . ?
C14 N13 C17 N5 69.8(2) . . . . ?
C4 N5 C17 N13 -53.2(2) . . . . ?
C6 N5 C17 N13 69.7(2) . . . . ?
C9 N18 C19 O20 5.3(4) . . . . ?
C9 N18 C19 C21 -174.2(2) . . . . ?
C16 C1 C22 C27 67.8(3) . . . . ?
C2 C1 C22 C27 -111.0(3) . . . . ?
C16 C1 C22 C23 -109.1(2) . . . . ?
C2 C1 C22 C23 72.1(3) . . . . ?
C27 C22 C23 C24 1.8(3) . . . . ?
C1 C22 C23 C24 178.8(2) . . . . ?
C27 C22 C23 C28 -176.5(2) . . . . ?
C1 C22 C23 C28 0.5(3) . . . . ?
C22 C23 C24 C25 -2.1(3) . . . . ?
C28 C23 C24 C25 176.2(2) . . . . ?
C23 C24 C25 C26 -0.3(4) . . . . ?
C24 C25 C26 C27 3.1(4) . . . . ?
C25 C26 C27 C22 -3.4(4) . . . . ?
C25 C26 C27 C29 175.0(2) . . . . ?
C23 C22 C27 C26 0.9(3) . . . . ?
C1 C22 C27 C26 -176.1(2) . . . . ?
C23 C22 C27 C29 -177.3(2) . . . . ?
C1 C22 C27 C29 5.7(3) . . . . ?
C32 O31 C29 O30 -0.7(3) . . . . ?
C32 O31 C29 C27 174.65(18) . . . . ?
C26 C27 C29 O30 40.2(3) . . . . ?
C22 C27 C29 O30 -141.4(3) . . . . ?
C26 C27 C29 O31 -134.9(2) . . . . ?
C22 C27 C29 O31 43.4(3) . . . . ?
C29 O31 C32 C33 83.3(3) . . . . ?
C29 O31 C32 C37 -100.5(3) . . . . ?
C37 C32 C33 C34 1.2(4) . . . . ?
O31 C32 C33 C34 177.1(2) . . . . ?
C32 C33 C34 C35 -0.9(4) . . . . ?
C33 C34 C35 C36 -0.1(4) . . . . ?
C33 C34 C35 C38 -178.3(2) . . . . ?
C34 C35 C36 C37 0.8(4) . . . . ?
C38 C35 C36 C37 179.1(2) . . . . ?
C33 C32 C37 C36 -0.5(4) . . . . ?
O31 C32 C37 C36 -176.6(2) . . . . ?
C35 C36 C37 C32 -0.5(4) . . . . ?
C34 C35 C38 F39 -26.9(3) . . . . ?
C36 C35 C38 F39 154.8(2) . . . . ?
C34 C35 C38 F41 -147.6(2) . . . . ?
C36 C35 C38 F41 34.2(3) . . . . ?
C34 C35 C38 F40 93.0(3) . . . . ?
C36 C35 C38 F40 -85.2(3) . . . . ?

loop_
_cod_related_entry_id
_cod_related_entry_database
_cod_related_entry_code
1 ChemSpider 30653054
